data_7107266
loop_
_publ_author_name
'Ba L. Tran'
'Marlena P. Washington'
'Xinfeng Gao'
'Maren Pink'
'Daniel J. Mindiola'

_publ_section_title
;
 A four coordinate parent imide via a titanium nitridyl
;
_journal_name_full 'Chem. Commun.'
_journal_page_first 1529
_journal_paper_doi 10.1039/c1cc14574f
_journal_volume 48
_journal_year 2012
_chemical_formula_moiety 'C43 H55 Cl N3 Ti'
_chemical_formula_sum 'C43 H55 Cl N3 Ti'
_chemical_formula_weight 697.25
_chemical_name_systematic
;
?
;
_space_group_IT_number 14
_symmetry_cell_setting monoclinic
_symmetry_space_group_name_Hall '-P 2ybc'
_symmetry_space_group_name_H-M 'P 1 21/c 1'
_atom_sites_solution_hydrogens geom
_atom_sites_solution_primary direct
_atom_sites_solution_secondary difmap
_audit_creation_method SHELXL-97
_cell_angle_alpha 90.00
_cell_angle_beta 107.582(2)
_cell_angle_gamma 90.00
_cell_formula_units_Z 4
_cell_length_a 10.6177(10)
_cell_length_b 33.391(3)
_cell_length_c 11.5326(11)
_cell_measurement_reflns_used 9977
_cell_measurement_temperature 150(2)
_cell_measurement_theta_max 27.3
_cell_measurement_theta_min 2.2
_cell_volume 3897.7(6)
_computing_cell_refinement 'APEX II v.2.2 (Bruker, 2007)'
_computing_data_collection 'APEX II v.2.2 (Bruker, 2007)'
_computing_data_reduction 'APEX II v.2.2 (Bruker, 2007)'
_computing_molecular_graphics 'SHELXTL (Bruker, 2008)'
_computing_publication_material 'SHELXTL (Bruker, 2008)'
_computing_structure_refinement 'SHELXL-97 (Sheldrick, 2008)'
_computing_structure_solution 'SIR-2004 (Burla et al., 2005)'
_diffrn_ambient_temperature 150(2)
_diffrn_detector 'CCD area detector'
_diffrn_detector_area_resol_mean 83.33
_diffrn_detector_type 'Bruker APEXII'
_diffrn_measured_fraction_theta_full 0.998
_diffrn_measured_fraction_theta_max 0.998
_diffrn_measurement_details '0.30 degree frames measured for 2 seconds each'
_diffrn_measurement_device 'APEX Kappa Duo'
_diffrn_measurement_device_type Kappa
_diffrn_measurement_method 'omega and phi scans'
_diffrn_radiation_monochromator graphite
_diffrn_radiation_source 'fine-focus sealed tube'
_diffrn_radiation_type MoK\a
_diffrn_radiation_wavelength 0.71073
_diffrn_reflns_av_R_equivalents 0.0382
_diffrn_reflns_av_sigmaI/netI 0.0327
_diffrn_reflns_limit_h_max 13
_diffrn_reflns_limit_h_min -13
_diffrn_reflns_limit_k_max 42
_diffrn_reflns_limit_k_min -43
_diffrn_reflns_limit_l_max 14
_diffrn_reflns_limit_l_min -14
_diffrn_reflns_number 39483
_diffrn_reflns_theta_full 27.60
_diffrn_reflns_theta_max 27.60
_diffrn_reflns_theta_min 1.95
_exptl_absorpt_coefficient_mu 0.321
_exptl_absorpt_correction_T_max 0.9156
_exptl_absorpt_correction_T_min 0.9099
_exptl_absorpt_correction_type multi-scan
_exptl_absorpt_process_details 'SADABS, R. Blessing; 1995'
_exptl_crystal_colour green
_exptl_crystal_density_diffrn 1.188
_exptl_crystal_density_method 'not measured'
_exptl_crystal_description block
_exptl_crystal_F_000 1492
_exptl_crystal_size_max 0.30
_exptl_crystal_size_mid 0.30
_exptl_crystal_size_min 0.28
_refine_diff_density_max 0.362
_refine_diff_density_min -0.329
_refine_diff_density_rms 0.046
_refine_ls_extinction_method none
_refine_ls_goodness_of_fit_ref 1.034
_refine_ls_hydrogen_treatment constr
_refine_ls_matrix_type full
_refine_ls_number_parameters 478
_refine_ls_number_reflns 9003
_refine_ls_number_restraints 250
_refine_ls_restrained_S_all 1.023
_refine_ls_R_factor_all 0.0564
_refine_ls_R_factor_gt 0.0439
_refine_ls_shift/su_max 0.002
_refine_ls_shift/su_mean 0.000
_refine_ls_structure_factor_coef Fsqd
_refine_ls_weighting_details 'calc w=1/[\s^2^(Fo^2^)+(0.0390P)^2^+2.3800P] where P=(Fo^2^+2Fc^2^)/3'
_refine_ls_weighting_scheme calc
_refine_ls_wR_factor_gt 0.0985
_refine_ls_wR_factor_ref 0.1045
_reflns_number_gt 7423
_reflns_number_total 9003
_reflns_threshold_expression >2sigma(I)
_cod_data_source_file c1cc14574f.txt
_cod_data_source_block 08146
_cod_original_sg_symbol_H-M P2(1)/c
_cod_database_code 7107266

loop_
_symmetry_equiv_pos_as_xyz
'x, y, z'
'-x, y+1/2, -z+1/2'
'-x, -y, -z'
'x, -y-1/2, z-1/2'

loop_
_atom_site_label
_atom_site_type_symbol
_atom_site_fract_x
_atom_site_fract_y
_atom_site_fract_z
_atom_site_U_iso_or_equiv
_atom_site_adp_type
_atom_site_occupancy
_atom_site_symmetry_multiplicity
_atom_site_calc_flag
_atom_site_refinement_flags
_atom_site_disorder_assembly
_atom_site_disorder_group
Ti1 Ti 0.11448(3) 0.608614(8) 0.59304(3) 0.02085(8) Uani 1 1 d . A .
Cl1 Cl -0.10170(4) 0.591084(14) 0.57626(4) 0.03197(11) Uani 1 1 d . . .
N1 N 0.14858(13) 0.59568(4) 0.43310(12) 0.0205(3) Uani 1 1 d . . .
N2 N 0.22460(13) 0.56207(4) 0.67368(12) 0.0216(3) Uani 1 1 d . . .
N3 N 0.15073(15) 0.66423(4) 0.64105(14) 0.0285(3) Uani 1 1 d . . .
C1 C 0.13988(19) 0.54620(5) 0.27355(16) 0.0310(4) Uani 1 1 d . . .
H1A H 0.2072 0.5608 0.2482 0.047 Uiso 1 1 calc R . .
H1B H 0.0521 0.5531 0.2194 0.047 Uiso 1 1 calc R . .
H1C H 0.1545 0.5173 0.2693 0.047 Uiso 1 1 calc R . .
C2 C 0.14885(16) 0.55751(5) 0.40151(14) 0.0218(3) Uani 1 1 d . A .
C3 C 0.15768(17) 0.52594(5) 0.48487(15) 0.0239(3) Uani 1 1 d . . .
H3 H 0.1321 0.5003 0.4499 0.029 Uiso 1 1 calc R A .
C4 C 0.19845(16) 0.52727(5) 0.61031(15) 0.0233(3) Uani 1 1 d . A .
C5 C 0.2120(2) 0.48814(5) 0.67779(17) 0.0345(4) Uani 1 1 d . . .
H5A H 0.3004 0.4863 0.7367 0.052 Uiso 1 1 calc R A .
H5B H 0.1992 0.4659 0.6199 0.052 Uiso 1 1 calc R . .
H5C H 0.1454 0.4867 0.7208 0.052 Uiso 1 1 calc R . .
C6 C 0.14863(17) 0.62676(5) 0.34577(14) 0.0233(3) Uani 1 1 d . . .
C7 C 0.26834(18) 0.64572(5) 0.35211(16) 0.0294(4) Uani 1 1 d . . .
C8 C 0.2648(2) 0.67653(6) 0.26992(18) 0.0392(5) Uani 1 1 d . . .
H8 H 0.3446 0.6897 0.2716 0.047 Uiso 1 1 calc R . .
C9 C 0.1485(2) 0.68840(6) 0.18631(18) 0.0412(5) Uani 1 1 d . . .
H9 H 0.1485 0.7095 0.1312 0.049 Uiso 1 1 calc R . .
C10 C 0.0325(2) 0.66969(6) 0.18277(17) 0.0352(4) Uani 1 1 d . . .
H10 H -0.0474 0.6782 0.1252 0.042 Uiso 1 1 calc R . .
C11 C 0.02937(17) 0.63844(5) 0.26157(15) 0.0259(4) Uani 1 1 d . . .
C12 C 0.39818(18) 0.63309(6) 0.44190(19) 0.0361(4) Uani 1 1 d . . .
H12 H 0.3773 0.6166 0.5061 0.043 Uiso 1 1 calc R . .
C13 C 0.4755(3) 0.60675(11) 0.3803(3) 0.0787(9) Uani 1 1 d . . .
H13A H 0.4244 0.5825 0.3490 0.118 Uiso 1 1 calc R . .
H13B H 0.5599 0.5993 0.4393 0.118 Uiso 1 1 calc R . .
H13C H 0.4920 0.6215 0.3128 0.118 Uiso 1 1 calc R . .
C14 C 0.4797(3) 0.66841(8) 0.5044(3) 0.0739(9) Uani 1 1 d . . .
H14A H 0.4281 0.6845 0.5448 0.111 Uiso 1 1 calc R . .
H14B H 0.5037 0.6849 0.4440 0.111 Uiso 1 1 calc R . .
H14C H 0.5601 0.6587 0.5649 0.111 Uiso 1 1 calc R . .
C15 C -0.10154(18) 0.61891(5) 0.25312(16) 0.0297(4) Uani 1 1 d . . .
H15A H -0.0838 0.5954 0.3094 0.036 Uiso 1 1 calc R . .
C16 C -0.1710(2) 0.60360(7) 0.12453(19) 0.0443(5) Uani 1 1 d . . .
H16A H -0.1110 0.5860 0.0981 0.066 Uiso 1 1 calc R . .
H16B H -0.1960 0.6264 0.0687 0.066 Uiso 1 1 calc R . .
H16C H -0.2503 0.5886 0.1245 0.066 Uiso 1 1 calc R . .
C17 C -0.1923(2) 0.64746(6) 0.2930(2) 0.0415(5) Uani 1 1 d . . .
H17A H -0.1513 0.6549 0.3783 0.062 Uiso 1 1 calc R . .
H17B H -0.2771 0.6343 0.2842 0.062 Uiso 1 1 calc R . .
H17C H -0.2068 0.6716 0.2422 0.062 Uiso 1 1 calc R . .
C18 C 0.3147(19) 0.5639(6) 0.799(2) 0.0198(15) Uani 0.437(5) 1 d PDU A 1
C19 C 0.448(2) 0.5551(8) 0.819(3) 0.0276(6) Uani 0.437(5) 1 d PDU A 1
C20 C 0.529(2) 0.5518(12) 0.938(3) 0.0372(5) Uani 0.437(5) 1 d PDU A 1
H20 H 0.6185 0.5443 0.9539 0.045 Uiso 0.437(5) 1 calc PR A 1
C21 C 0.480(2) 0.5591(11) 1.034(3) 0.039(2) Uani 0.437(5) 1 d PDU A 1
H21 H 0.5372 0.5577 1.1150 0.047 Uiso 0.437(5) 1 calc PR A 1
C22 C 0.3498(19) 0.5682(7) 1.0136(19) 0.036(2) Uani 0.437(5) 1 d PDU A 1
H22 H 0.3176 0.5731 1.0807 0.043 Uiso 0.437(5) 1 calc PR A 1
C23 C 0.2637(12) 0.5704(5) 0.8959(18) 0.0299(16) Uani 0.437(5) 1 d PDU A 1
C24 C 0.509(3) 0.5526(12) 0.715(3) 0.0367(5) Uani 0.437(5) 1 d PDU A 1
H24 H 0.4402 0.5625 0.6405 0.044 Uiso 0.437(5) 1 calc PR A 1
C25 C 0.544(5) 0.5104(12) 0.689(5) 0.062(2) Uani 0.437(5) 1 d PDU A 1
H25A H 0.4631 0.4949 0.6554 0.092 Uiso 0.437(5) 1 d PR A 1
H25B H 0.5972 0.4983 0.7656 0.092 Uiso 0.437(5) 1 d PR A 1
H25C H 0.5954 0.5104 0.6309 0.092 Uiso 0.437(5) 1 d PR A 1
C26 C 0.627(5) 0.5805(13) 0.737(6) 0.056(2) Uani 0.437(5) 1 d PDU A 1
H26A H 0.6054 0.6074 0.7589 0.084 Uiso 0.437(5) 1 d PR A 1
H26B H 0.6557 0.5819 0.6641 0.084 Uiso 0.437(5) 1 d PR A 1
H26C H 0.6987 0.5693 0.8045 0.084 Uiso 0.437(5) 1 d PR A 1
C27 C 0.1221(9) 0.5833(2) 0.8770(8) 0.0367(11) Uani 0.437(5) 1 d PDU A 1
H27 H 0.0838 0.5917 0.7902 0.044 Uiso 0.437(5) 1 calc PR A 1
C28 C 0.1130(9) 0.6188(2) 0.9577(8) 0.0539(13) Uani 0.437(5) 1 d PDU A 1
H28A H 0.1405 0.6104 1.0431 0.081 Uiso 0.437(5) 1 d PR A 1
H28B H 0.0217 0.6285 0.9350 0.081 Uiso 0.437(5) 1 d PR A 1
H28C H 0.1711 0.6403 0.9465 0.081 Uiso 0.437(5) 1 d PR A 1
C29 C 0.0418(9) 0.5480(3) 0.8994(7) 0.0497(12) Uani 0.437(5) 1 d PDU A 1
H29A H 0.0421 0.5265 0.8419 0.075 Uiso 0.437(5) 1 d PR A 1
H29B H -0.0493 0.5565 0.8888 0.075 Uiso 0.437(5) 1 d PR A 1
H29C H 0.0814 0.5383 0.9827 0.075 Uiso 0.437(5) 1 d PR A 1
C18D C 0.3070(14) 0.5574(4) 0.7957(15) 0.0198(15) Uani 0.563(5) 1 d PDU A 2
C19D C 0.4438(16) 0.5539(6) 0.817(2) 0.0276(6) Uani 0.563(5) 1 d PDU A 2
C20D C 0.5243(17) 0.5521(9) 0.936(2) 0.0372(5) Uani 0.563(5) 1 d PDU A 2
H20D H 0.6170 0.5494 0.9519 0.045 Uiso 0.563(5) 1 calc PR A 2
C21D C 0.4734(16) 0.5541(9) 1.032(2) 0.039(2) Uani 0.563(5) 1 d PDU A 2
H21D H 0.5295 0.5509 1.1133 0.047 Uiso 0.563(5) 1 calc PR A 2
C22D C 0.3416(15) 0.5607(5) 1.0102(15) 0.036(2) Uani 0.563(5) 1 d PDU A 2
H22D H 0.3079 0.5644 1.0770 0.043 Uiso 0.563(5) 1 calc PR A 2
C23D C 0.2551(9) 0.5623(4) 0.8928(14) 0.0299(16) Uani 0.563(5) 1 d PDU A 2
C24D C 0.507(2) 0.5535(9) 0.715(3) 0.0367(5) Uani 0.563(5) 1 d PDU A 2
H24D H 0.4378 0.5610 0.6376 0.044 Uiso 0.563(5) 1 calc PR A 2
C25D C 0.557(4) 0.5118(10) 0.698(4) 0.062(2) Uani 0.563(5) 1 d PDU A 2
H25D H 0.4854 0.4922 0.6848 0.092 Uiso 0.563(5) 1 d PR A 2
H25E H 0.6295 0.5043 0.7702 0.092 Uiso 0.563(5) 1 d PR A 2
H25F H 0.5893 0.5124 0.6269 0.092 Uiso 0.563(5) 1 d PR A 2
C26D C 0.619(4) 0.5838(10) 0.737(5) 0.056(2) Uani 0.563(5) 1 d PDU A 2
H26D H 0.5839 0.6103 0.7460 0.084 Uiso 0.563(5) 1 d PR A 2
H26E H 0.6529 0.5839 0.6663 0.084 Uiso 0.563(5) 1 d PR A 2
H26F H 0.6909 0.5771 0.8101 0.084 Uiso 0.563(5) 1 d PR A 2
C27D C 0.1085(6) 0.56647(17) 0.8736(6) 0.0367(11) Uani 0.563(5) 1 d PDU A 2
H27D H 0.0626 0.5637 0.7845 0.044 Uiso 0.563(5) 1 calc PR A 2
C28D C 0.0747(7) 0.60794(19) 0.9126(6) 0.0539(13) Uani 0.563(5) 1 d PDU A 2
H28D H 0.1135 0.6110 1.0008 0.081 Uiso 0.563(5) 1 d PR A 2
H28E H -0.0215 0.6108 0.8909 0.081 Uiso 0.563(5) 1 d PR A 2
H28F H 0.1103 0.6286 0.8709 0.081 Uiso 0.563(5) 1 d PR A 2
C29D C 0.0560(6) 0.53365(19) 0.9386(5) 0.0497(12) Uani 0.563(5) 1 d PDU A 2
H29D H 0.0803 0.5074 0.9141 0.075 Uiso 0.563(5) 1 d PR A 2
H29E H -0.0405 0.5357 0.9167 0.075 Uiso 0.563(5) 1 d PR A 2
H29F H 0.0943 0.5369 1.0267 0.075 Uiso 0.563(5) 1 d PR A 2
C30 C 0.04994(18) 0.69199(5) 0.57878(16) 0.0280(4) Uani 1 1 d . A .
C31 C 0.0620(2) 0.71336(5) 0.48003(18) 0.0344(4) Uani 1 1 d . . .
H31 H 0.1380 0.7100 0.4539 0.041 Uiso 1 1 calc R A .
C32 C -0.0365(2) 0.73969(6) 0.41909(19) 0.0410(5) Uani 1 1 d . A .
H32 H -0.0261 0.7543 0.3520 0.049 Uiso 1 1 calc R . .
C33 C -0.1492(2) 0.74526(6) 0.45289(18) 0.0395(5) Uani 1 1 d . . .
C34 C -0.1608(2) 0.72346(6) 0.55113(18) 0.0381(4) Uani 1 1 d . A .
H34 H -0.2375 0.7266 0.5763 0.046 Uiso 1 1 calc R . .
C35 C -0.06347(19) 0.69717(6) 0.61343(17) 0.0333(4) Uani 1 1 d . . .
H35 H -0.0741 0.6825 0.6805 0.040 Uiso 1 1 calc R A .
C36 C -0.2556(3) 0.77372(8) 0.3844(2) 0.0585(7) Uani 1 1 d . A .
H36A H -0.3424 0.7619 0.3756 0.088 Uiso 1 1 calc R . .
H36B H -0.2463 0.7788 0.3036 0.088 Uiso 1 1 calc R . .
H36C H -0.2473 0.7990 0.4292 0.088 Uiso 1 1 calc R . .
C37 C 0.24511(17) 0.67827(5) 0.74735(17) 0.0287(4) Uani 1 1 d . A .
C38 C 0.2285(2) 0.71238(6) 0.80990(19) 0.0403(5) Uani 1 1 d . . .
H38 H 0.1542 0.7292 0.7766 0.048 Uiso 1 1 calc R A .
C39 C 0.3190(2) 0.72210(6) 0.9200(2) 0.0463(5) Uani 1 1 d . A .
H39 H 0.3049 0.7455 0.9613 0.056 Uiso 1 1 calc R . .
C40 C 0.4290(2) 0.69902(6) 0.9720(2) 0.0402(5) Uani 1 1 d . . .
C41 C 0.4489(2) 0.66629(6) 0.9055(2) 0.0423(5) Uani 1 1 d . A .
H41 H 0.5254 0.6502 0.9372 0.051 Uiso 1 1 calc R . .
C42 C 0.36056(19) 0.65660(6) 0.7947(2) 0.0390(5) Uani 1 1 d . . .
H42 H 0.3790 0.6347 0.7499 0.047 Uiso 1 1 calc R A .
C43 C 0.5231(2) 0.70933(8) 1.0945(2) 0.0576(6) Uani 1 1 d . A .
H43A H 0.5280 0.6869 1.1506 0.086 Uiso 1 1 calc R . .
H43B H 0.4916 0.7333 1.1262 0.086 Uiso 1 1 calc R . .
H43C H 0.6110 0.7145 1.0866 0.086 Uiso 1 1 calc R . .

loop_
_atom_site_aniso_label
_atom_site_aniso_U_11
_atom_site_aniso_U_22
_atom_site_aniso_U_33
_atom_site_aniso_U_23
_atom_site_aniso_U_13
_atom_site_aniso_U_12
Ti1 0.02304(15) 0.01995(14) 0.01985(15) -0.00163(11) 0.00691(11) 0.00165(11)
Cl1 0.0251(2) 0.0386(2) 0.0329(2) -0.00210(18) 0.00976(18) -0.00137(18)
N1 0.0198(7) 0.0222(6) 0.0189(7) 0.0008(5) 0.0052(5) -0.0003(5)
N2 0.0229(7) 0.0239(7) 0.0182(7) -0.0001(5) 0.0065(5) 0.0006(5)
N3 0.0302(8) 0.0226(7) 0.0332(8) -0.0051(6) 0.0101(7) 0.0002(6)
C1 0.0406(11) 0.0312(9) 0.0219(9) -0.0037(7) 0.0104(8) 0.0030(8)
C2 0.0208(8) 0.0246(8) 0.0200(8) -0.0029(6) 0.0060(6) -0.0002(6)
C3 0.0267(9) 0.0202(8) 0.0239(8) -0.0030(6) 0.0064(7) -0.0017(6)
C4 0.0229(8) 0.0225(8) 0.0245(8) 0.0004(6) 0.0072(7) 0.0001(6)
C5 0.0461(12) 0.0243(9) 0.0293(10) 0.0044(7) 0.0058(8) -0.0011(8)
C6 0.0283(9) 0.0237(8) 0.0193(8) 0.0000(6) 0.0092(7) -0.0010(7)
C7 0.0304(10) 0.0313(9) 0.0288(9) 0.0010(7) 0.0123(8) -0.0032(7)
C8 0.0428(12) 0.0412(11) 0.0363(11) 0.0060(9) 0.0162(9) -0.0126(9)
C9 0.0556(13) 0.0371(11) 0.0303(10) 0.0117(8) 0.0119(10) -0.0071(9)
C10 0.0430(11) 0.0320(9) 0.0253(9) 0.0053(7) 0.0025(8) 0.0016(8)
C11 0.0295(9) 0.0262(8) 0.0212(8) -0.0011(6) 0.0063(7) -0.0007(7)
C12 0.0260(9) 0.0425(11) 0.0388(11) 0.0079(8) 0.0087(8) -0.0048(8)
C13 0.0435(15) 0.113(3) 0.076(2) -0.0134(18) 0.0114(14) 0.0270(16)
C14 0.0578(17) 0.0609(16) 0.077(2) 0.0097(14) -0.0189(14) -0.0202(13)
C15 0.0264(9) 0.0318(9) 0.0262(9) 0.0013(7) 0.0008(7) 0.0006(7)
C16 0.0388(12) 0.0522(13) 0.0341(11) -0.0051(9) -0.0007(9) -0.0079(10)
C17 0.0303(10) 0.0480(12) 0.0428(12) 0.0017(9) 0.0060(9) 0.0054(9)
C18 0.0277(16) 0.011(4) 0.0188(11) -0.002(2) 0.0032(12) -0.004(2)
C19 0.0273(12) 0.0268(13) 0.0262(11) -0.0002(9) 0.0042(10) 0.0011(10)
C20 0.0286(13) 0.0428(11) 0.0334(12) 0.0002(9) -0.0009(10) 0.0022(11)
C21 0.0414(17) 0.045(6) 0.0214(10) 0.002(2) -0.0035(12) -0.006(2)
C22 0.0435(19) 0.043(6) 0.0200(12) -0.002(3) 0.0071(12) -0.004(3)
C23 0.0339(14) 0.033(5) 0.0218(11) -0.001(3) 0.0072(12) -0.002(2)
C24 0.0270(10) 0.0506(15) 0.0319(10) 0.0050(10) 0.0078(8) 0.0090(10)
C25 0.068(5) 0.065(2) 0.061(5) -0.004(2) 0.035(4) 0.021(3)
C26 0.034(4) 0.078(5) 0.0589(17) 0.007(3) 0.020(3) -0.001(3)
C27 0.0375(17) 0.053(3) 0.0220(11) 0.004(3) 0.0130(12) 0.003(3)
C28 0.056(4) 0.059(3) 0.057(4) 0.004(2) 0.032(3) 0.010(2)
C29 0.049(2) 0.072(4) 0.032(3) -0.009(2) 0.018(2) -0.022(3)
C18D 0.0277(16) 0.011(4) 0.0188(11) -0.002(2) 0.0032(12) -0.004(2)
C19D 0.0273(12) 0.0268(13) 0.0262(11) -0.0002(9) 0.0042(10) 0.0011(10)
C20D 0.0286(13) 0.0428(11) 0.0334(12) 0.0002(9) -0.0009(10) 0.0022(11)
C21D 0.0414(17) 0.045(6) 0.0214(10) 0.002(2) -0.0035(12) -0.006(2)
C22D 0.0435(19) 0.043(6) 0.0200(12) -0.002(3) 0.0071(12) -0.004(3)
C23D 0.0339(14) 0.033(5) 0.0218(11) -0.001(3) 0.0072(12) -0.002(2)
C24D 0.0270(10) 0.0506(15) 0.0319(10) 0.0050(10) 0.0078(8) 0.0090(10)
C25D 0.068(5) 0.065(2) 0.061(5) -0.004(2) 0.035(4) 0.021(3)
C26D 0.034(4) 0.078(5) 0.0589(17) 0.007(3) 0.020(3) -0.001(3)
C27D 0.0375(17) 0.053(3) 0.0220(11) 0.004(3) 0.0130(12) 0.003(3)
C28D 0.056(4) 0.059(3) 0.057(4) 0.004(2) 0.032(3) 0.010(2)
C29D 0.049(2) 0.072(4) 0.032(3) -0.009(2) 0.018(2) -0.022(3)
C30 0.0313(9) 0.0221(8) 0.0300(9) -0.0065(7) 0.0083(7) -0.0014(7)
C31 0.0400(11) 0.0289(9) 0.0380(11) -0.0034(8) 0.0172(9) -0.0021(8)
C32 0.0563(13) 0.0352(10) 0.0331(11) 0.0032(8) 0.0161(10) 0.0056(9)
C33 0.0455(12) 0.0374(10) 0.0317(10) -0.0056(8) 0.0057(9) 0.0090(9)
C34 0.0359(11) 0.0442(11) 0.0356(11) -0.0054(9) 0.0129(9) 0.0093(9)
C35 0.0367(10) 0.0337(10) 0.0312(10) -0.0016(8) 0.0129(8) 0.0034(8)
C36 0.0634(16) 0.0637(15) 0.0430(13) 0.0042(11) 0.0077(12) 0.0259(13)
C37 0.0272(9) 0.0224(8) 0.0368(10) -0.0003(7) 0.0099(8) -0.0018(7)
C38 0.0383(11) 0.0317(10) 0.0418(11) -0.0080(8) -0.0017(9) 0.0100(8)
C39 0.0429(12) 0.0412(11) 0.0462(13) -0.0147(10) 0.0005(10) 0.0062(9)
C40 0.0298(10) 0.0431(11) 0.0416(12) 0.0048(9) 0.0017(9) -0.0037(9)
C41 0.0274(10) 0.0307(10) 0.0610(14) 0.0078(9) 0.0016(9) 0.0013(8)
C42 0.0288(10) 0.0246(9) 0.0620(14) -0.0050(9) 0.0112(10) 0.0000(7)
C43 0.0421(13) 0.0756(17) 0.0441(14) 0.0031(12) -0.0035(11) -0.0036(12)

loop_
_atom_type_symbol
_atom_type_description
_atom_type_scat_dispersion_real
_atom_type_scat_dispersion_imag
_atom_type_scat_source
C C 0.0033 0.0016 'International Tables Vol C Tables 4.2.6.8 and 6.1.1.4'
H H 0.0000 0.0000 'International Tables Vol C Tables 4.2.6.8 and 6.1.1.4'
N N 0.0061 0.0033 'International Tables Vol C Tables 4.2.6.8 and 6.1.1.4'
Cl Cl 0.1484 0.1585 'International Tables Vol C Tables 4.2.6.8 and 6.1.1.4'
Ti Ti 0.2776 0.4457 'International Tables Vol C Tables 4.2.6.8 and 6.1.1.4'

loop_
_geom_angle_atom_site_label_1
_geom_angle_atom_site_label_2
_geom_angle_atom_site_label_3
_geom_angle
N3 Ti1 N2 124.98(6)
N3 Ti1 N1 112.82(6)
N2 Ti1 N1 91.01(5)
N3 Ti1 Cl1 111.77(5)
N2 Ti1 Cl1 105.53(4)
N1 Ti1 Cl1 108.30(4)
C2 N1 C6 119.87(13)
C2 N1 Ti1 118.02(11)
C6 N1 Ti1 121.17(10)
C4 N2 C18D 113.8(6)
C4 N2 C18 122.1(7)
C18D N2 C18 9.0(13)
C4 N2 Ti1 114.84(11)
C18D N2 Ti1 130.1(5)
C18 N2 Ti1 122.6(7)
C37 N3 C30 116.60(14)
C37 N3 Ti1 126.42(12)
C30 N3 Ti1 114.94(11)
C2 C1 H1A 109.5
C2 C1 H1B 109.5
H1A C1 H1B 109.5
C2 C1 H1C 109.5
H1A C1 H1C 109.5
H1B C1 H1C 109.5
N1 C2 C3 122.44(14)
N1 C2 C1 120.55(15)
C3 C2 C1 117.02(14)
C4 C3 C2 128.74(15)
C4 C3 H3 115.6
C2 C3 H3 115.6
N2 C4 C3 122.75(15)
N2 C4 C5 119.54(15)
C3 C4 C5 117.70(15)
C4 C5 H5A 109.5
C4 C5 H5B 109.5
H5A C5 H5B 109.5
C4 C5 H5C 109.5
H5A C5 H5C 109.5
H5B C5 H5C 109.5
C11 C6 C7 121.79(15)
C11 C6 N1 119.54(15)
C7 C6 N1 118.60(15)
C8 C7 C6 117.42(17)
C8 C7 C12 120.27(17)
C6 C7 C12 122.30(16)
C9 C8 C7 121.62(18)
C9 C8 H8 119.2
C7 C8 H8 119.2
C10 C9 C8 119.86(17)
C10 C9 H9 120.1
C8 C9 H9 120.1
C9 C10 C11 121.43(18)
C9 C10 H10 119.3
C11 C10 H10 119.3
C10 C11 C6 117.87(16)
C10 C11 C15 119.00(16)
C6 C11 C15 123.13(15)
C14 C12 C7 112.41(18)
C14 C12 C13 111.3(2)
C7 C12 C13 110.55(19)
C14 C12 H12 107.5
C7 C12 H12 107.5
C13 C12 H12 107.5
C12 C13 H13A 109.5
C12 C13 H13B 109.5
H13A C13 H13B 109.5
C12 C13 H13C 109.5
H13A C13 H13C 109.5
H13B C13 H13C 109.5
C12 C14 H14A 109.5
C12 C14 H14B 109.5
H14A C14 H14B 109.5
C12 C14 H14C 109.5
H14A C14 H14C 109.5
H14B C14 H14C 109.5
C11 C15 C17 111.34(15)
C11 C15 C16 111.77(16)
C17 C15 C16 109.79(16)
C11 C15 H15A 107.9
C17 C15 H15A 107.9
C16 C15 H15A 107.9
C15 C16 H16A 109.5
C15 C16 H16B 109.5
H16A C16 H16B 109.5
C15 C16 H16C 109.5
H16A C16 H16C 109.5
H16B C16 H16C 109.5
C15 C17 H17A 109.5
C15 C17 H17B 109.5
H17A C17 H17B 109.5
C15 C17 H17C 109.5
H17A C17 H17C 109.5
H17B C17 H17C 109.5
C19 C18 C23 121.4(12)
C19 C18 N2 118.5(13)
C23 C18 N2 119.8(13)
C20 C19 C18 118.0(12)
C20 C19 C24 119.7(14)
C18 C19 C24 122.1(14)
C21 C20 C19 120.9(14)
C21 C20 H20 119.5
C19 C20 H20 119.5
C22 C21 C20 120.6(14)
C22 C21 H21 119.7
C20 C21 H21 119.7
C21 C22 C23 120.9(13)
C21 C22 H22 119.6
C23 C22 H22 119.6
C22 C23 C18 118.2(11)
C22 C23 C27 119.1(12)
C18 C23 C27 122.5(13)
C25 C24 C19 113.6(16)
C25 C24 C26 110.8(16)
C19 C24 C26 111.1(16)
C25 C24 H24 107.0
C19 C24 H24 107.0
C26 C24 H24 107.0
C24 C25 H25A 109.1
C24 C25 H25B 108.2
H25A C25 H25B 109.5
C24 C25 H25C 111.1
H25A C25 H25C 109.5
H25B C25 H25C 109.5
C24 C25 H25D 116.3
H25A C25 H25D 21.4
H25B C25 H25D 88.1
H25C C25 H25D 120.4
C24 C25 H25E 101.1
H25A C25 H25E 129.2
H25B C25 H25E 20.2
H25C C25 H25E 95.8
H25D C25 H25E 108.0
C24 C25 H25F 107.0
H25A C25 H25F 108.3
H25B C25 H25F 114.6
H25C C25 H25F 5.5
H25D C25 H25F 121.1
H25E C25 H25F 100.3
C24 C26 H26A 110.7
C24 C26 H26B 110.0
H26A C26 H26B 109.5
C24 C26 H26C 107.7
H26A C26 H26C 109.5
H26B C26 H26C 109.5
C24 C26 H26D 102.5
H26A C26 H26D 11.6
H26B C26 H26D 106.1
H26C C26 H26D 120.7
C24 C26 H26E 111.8
H26A C26 H26E 105.1
H26B C26 H26E 4.4
H26C C26 H26E 112.0
H26D C26 H26E 101.7
C24 C26 H26F 115.1
H26A C26 H26F 92.6
H26B C26 H26F 117.6
H26C C26 H26F 16.9
H26D C26 H26F 103.8
H26E C26 H26F 119.0
C23 C27 C29 109.8(8)
C23 C27 C28 112.0(8)
C29 C27 C28 110.8(6)
C23 C27 H27 108.0
C29 C27 H27 108.0
C28 C27 H27 108.0
C23 C27 H28F 110.7
C29 C27 H28F 137.5
C28 C27 H28F 40.1
H27 C27 H28F 70.8
C27 C28 H28A 109.6
C27 C28 H28B 109.5
H28A C28 H28B 109.5
C27 C28 H28C 109.3
H28A C28 H28C 109.5
H28B C28 H28C 109.5
C27 C28 H28D 101.0
H28A C28 H28D 19.1
H28B C28 H28D 97.8
H28C C28 H28D 128.4
C27 C28 H28E 76.3
H28A C28 H28E 115.8
H28B C28 H28E 34.0
H28C C28 H28E 129.3
H28D C28 H28E 97.5
C27 C28 H28F 69.4
H28A C28 H28F 164.9
H28B C28 H28F 84.4
H28C C28 H28F 58.7
H28D C28 H28F 170.3
H28E C28 H28F 79.0
C27 C29 H29A 109.6
C27 C29 H29B 109.7
H29A C29 H29B 109.5
C27 C29 H29C 109.1
H29A C29 H29C 109.5
H29B C29 H29C 109.5
C27 C29 H29D 127.4
H29A C29 H29D 46.8
H29B C29 H29D 122.2
H29C C29 H29D 62.8
C27 C29 H29E 152.6
H29A C29 H29E 90.8
H29B C29 H29E 44.2
H29C C29 H29E 79.4
H29D C29 H29E 79.9
C27 C29 H29F 107.9
H29A C29 H29F 114.7
H29B C29 H29F 105.3
H29C C29 H29F 5.5
H29D C29 H29F 67.9
H29E C29 H29F 78.0
C23D C18D C19D 120.6(9)
C23D C18D N2 120.3(10)
C19D C18D N2 118.4(10)
C20D C19D C18D 118.2(9)
C20D C19D C24D 118.9(11)
C18D C19D C24D 122.9(11)
C21D C20D C19D 121.6(11)
C21D C20D H20D 119.2
C19D C20D H20D 119.2
C22D C21D C20D 119.3(11)
C22D C21D H21D 120.4
C20D C21D H21D 120.4
C21D C22D C23D 121.9(10)
C21D C22D H22D 119.1
C23D C22D H22D 119.1
C22D C23D C18D 118.1(9)
C22D C23D C27D 119.7(9)
C18D C23D C27D 122.1(9)
C19D C24D C25D 111.1(13)
C19D C24D C26D 111.8(13)
C25D C24D C26D 110.0(12)
C19D C24D H24D 107.9
C25D C24D H24D 107.9
C26D C24D H24D 107.9
C24D C25D H25A 102.6
C24D C25D H25B 116.5
H25A C25D H25B 104.8
C24D C25D H25C 112.8
H25A C25D H25C 98.9
H25B C25D H25C 117.7
C24D C25D H25D 110.2
H25A C25D H25D 18.2
H25B C25D H25D 86.6
H25C C25D H25D 109.5
C24D C25D H25E 110.0
H25A C25D H25E 127.4
H25B C25D H25E 23.2
H25C C25D H25E 104.7
H25D C25D H25E 109.5
C24D C25D H25F 108.2
H25A C25D H25F 97.5
H25B C25D H25F 123.2
H25C C25D H25F 5.5
H25D C25D H25F 109.5
H25E C25D H25F 109.5
C24D C26D H26A 117.7
C24D C26D H26B 107.1
H26A C26D H26B 116.4
C24D C26D H26C 103.0
H26A C26D H26C 111.2
H26B C26D H26C 99.1
C24D C26D H26D 108.3
H26A C26D H26D 13.7
H26B C26D H26D 113.4
H26C C26D H26D 124.5
C24D C26D H26E 109.3
H26A C26D H26E 112.5
H26B C26D H26E 3.9
H26C C26D H26E 101.6
H26D C26D H26E 109.5
C24D C26D H26F 110.9
H26A C26D H26F 96.2
H26B C26D H26F 107.7
H26C C26D H26F 15.0
H26D C26D H26F 109.5
H26E C26D H26F 109.5
C23D C27D C29D 112.0(6)
C23D C27D C28D 111.2(6)
C29D C27D C28D 110.7(5)
C23D C27D H29A 109.9
C29D C27D H29A 42.9
C28D C27D H29A 137.8
C23D C27D H27D 107.6
C29D C27D H27D 107.6
C28D C27D H27D 107.6
H29A C27D H27D 67.7
C27D C28D H28A 105.9
C27D C28D H28B 157.4
H28A C28D H28B 79.7
C27D C28D H28C 122.8
H28A C28D H28C 66.6
H28B C28D H28C 79.6
C27D C28D H28D 109.6
H28A C28D H28D 4.4
H28B C28D H28D 75.3
H28C C28D H28D 66.7
C27D C28D H28E 109.3
H28A C28D H28E 113.3
H28B C28D H28E 49.9
H28C C28D H28E 126.1
H28D C28D H28E 109.5
C27D C28D H28F 109.4
H28A C28D H28F 109.3
H28B C28D H28F 88.5
H28C C28D H28F 42.8
H28D C28D H28F 109.5
H28E C28D H28F 109.5
C27D C29D H29A 67.5
C27D C29D H29B 76.1
H29A C29D H29B 81.4
C27D C29D H29C 96.1
H29A C29D H29C 156.8
H29B C29D H29C 111.5
C27D C29D H29D 109.6
H29A C29D H29D 58.8
H29B C29D H29D 130.5
H29C C29D H29D 116.4
C27D C29D H29E 109.5
H29A C29D H29E 86.9
H29B C29D H29E 34.4
H29C C29D H29E 114.9
H29D C29D H29E 109.5
C27D C29D H29F 109.4
H29A C29D H29F 163.0
H29B C29D H29F 114.6
H29C C29D H29F 13.3
H29D C29D H29F 109.5
H29E C29D H29F 109.5
C31 C30 C35 118.47(17)
C31 C30 N3 120.37(16)
C35 C30 N3 121.13(16)
C30 C31 C32 120.16(18)
C30 C31 H31 119.9
C32 C31 H31 119.9
C33 C32 C31 121.96(19)
C33 C32 H32 119.0
C31 C32 H32 119.0
C32 C33 C34 117.42(19)
C32 C33 C36 121.0(2)
C34 C33 C36 121.6(2)
C35 C34 C33 121.52(19)
C35 C34 H34 119.2
C33 C34 H34 119.2
C34 C35 C30 120.47(18)
C34 C35 H35 119.8
C30 C35 H35 119.8
C33 C36 H36A 109.5
C33 C36 H36B 109.5
H36A C36 H36B 109.5
C33 C36 H36C 109.5
H36A C36 H36C 109.5
H36B C36 H36C 109.5
C42 C37 C38 117.38(18)
C42 C37 N3 118.77(16)
C38 C37 N3 123.84(17)
C39 C38 C37 120.61(19)
C39 C38 H38 119.7
C37 C38 H38 119.7
C40 C39 C38 122.2(2)
C40 C39 H39 118.9
C38 C39 H39 118.9
C39 C40 C41 116.84(19)
C39 C40 C43 121.1(2)
C41 C40 C43 122.1(2)
C42 C41 C40 121.57(19)
C42 C41 H41 119.2
C40 C41 H41 119.2
C41 C42 C37 121.13(19)
C41 C42 H42 119.4
C37 C42 H42 119.4
C40 C43 H43A 109.5
C40 C43 H43B 109.5
H43A C43 H43B 109.5
C40 C43 H43C 109.5
H43A C43 H43C 109.5
H43B C43 H43C 109.5

loop_
_geom_bond_atom_site_label_1
_geom_bond_atom_site_label_2
_geom_bond_distance
Ti1 N3 1.9428(14)
Ti1 N2 1.9977(14)
Ti1 N1 2.0306(13)
Ti1 Cl1 2.3195(6)
N1 C2 1.326(2)
N1 C6 1.446(2)
N2 C4 1.356(2)
N2 C18D 1.423(17)
N2 C18 1.48(2)
N3 C37 1.409(2)
N3 C30 1.434(2)
C1 C2 1.498(2)
C1 H1A 0.9800
C1 H1B 0.9800
C1 H1C 0.9800
C2 C3 1.411(2)
C3 C4 1.380(2)
C3 H3 0.9500
C4 C5 1.505(2)
C5 H5A 0.9800
C5 H5B 0.9800
C5 H5C 0.9800
C6 C11 1.398(2)
C6 C7 1.402(2)
C7 C8 1.392(3)
C7 C12 1.513(3)
C8 C9 1.376(3)
C8 H8 0.9500
C9 C10 1.370(3)
C9 H9 0.9500
C10 C11 1.391(2)
C10 H10 0.9500
C11 C15 1.512(2)
C12 C14 1.511(3)
C12 C13 1.518(3)
C12 H12 1.0000
C13 H13A 0.9800
C13 H13B 0.9800
C13 H13C 0.9800
C14 H14A 0.9800
C14 H14B 0.9800
C14 H14C 0.9800
C15 C17 1.522(3)
C15 C16 1.531(3)
C15 H15A 1.0000
C16 H16A 0.9800
C16 H16B 0.9800
C16 H16C 0.9800
C17 H17A 0.9800
C17 H17B 0.9800
C17 H17C 0.9800
C18 C19 1.397(11)
C18 C23 1.397(10)
C19 C20 1.386(11)
C19 C24 1.519(10)
C20 C21 1.377(11)
C20 H20 0.9500
C21 C22 1.362(11)
C21 H21 0.9500
C22 C23 1.391(11)
C22 H22 0.9500
C23 C27 1.515(10)
C24 C25 1.516(11)
C24 C26 1.523(12)
C24 H24 1.0000
C25 H25A 0.9800
C25 H25B 0.9800
C25 H25C 0.9800
C25 H25D 0.8628
C25 H25E 1.1073
C25 H25F 0.9742
C26 H26A 0.9800
C26 H26B 0.9800
C26 H26C 0.9800
C26 H26D 1.1149
C26 H26E 0.9443
C26 H26F 0.9126
C27 C29 1.520(8)
C27 C28 1.530(8)
C27 H27 1.0000
C27 H28F 1.5191
C28 H28A 0.9800
C28 H28B 0.9800
C28 H28C 0.9800
C28 H28D 0.5602
C28 H28E 1.4278
C28 H28F 1.0454
C29 H29A 0.9800
C29 H29B 0.9800
C29 H29C 0.9800
C29 H29D 1.4131
C29 H29E 1.0385
C29 H29F 1.4524
C18D C23D 1.399(8)
C18D C19D 1.402(8)
C19D C20D 1.385(8)
C19D C24D 1.520(8)
C20D C21D 1.374(9)
C20D H20D 0.9500
C21D C22D 1.363(9)
C21D H21D 0.9500
C22D C23D 1.388(8)
C22D H22D 0.9500
C23D C27D 1.512(7)
C24D C25D 1.522(10)
C24D C26D 1.524(9)
C24D H24D 1.0000
C25D H25A 1.1230
C25D H25B 0.8896
C25D H25C 0.9791
C25D H25D 0.9800
C25D H25E 0.9800
C25D H25F 0.9800
C26D H26A 0.8557
C26D H26B 1.0248
C26D H26C 1.0779
C26D H26D 0.9800
C26D H26E 0.9800
C26D H26F 0.9800
C27D C29D 1.525(6)
C27D C28D 1.532(6)
C27D H29A 1.5028
C27D H27D 1.0000
C28D H28A 1.4577
C28D H28B 0.9719
C28D H28C 1.4580
C28D H28D 0.9800
C28D H28E 0.9800
C28D H28F 0.9800
C29D H29A 1.1064
C29D H29B 1.3325
C29D H29C 0.5230
C29D H29D 0.9800
C29D H29E 0.9800
C29D H29F 0.9800
C30 C31 1.382(3)
C30 C35 1.389(3)
C31 C32 1.384(3)
C31 H31 0.9500
C32 C33 1.378(3)
C32 H32 0.9500
C33 C34 1.383(3)
C33 C36 1.505(3)
C34 C35 1.381(3)
C34 H34 0.9500
C35 H35 0.9500
C36 H36A 0.9800
C36 H36B 0.9800
C36 H36C 0.9800
C37 C42 1.386(3)
C37 C38 1.388(3)
C38 C39 1.380(3)
C38 H38 0.9500
C39 C40 1.376(3)
C39 H39 0.9500
C40 C41 1.387(3)
C40 C43 1.504(3)
C41 C42 1.376(3)
C41 H41 0.9500
C42 H42 0.9500
C43 H43A 0.9800
C43 H43B 0.9800
C43 H43C 0.9800

loop_
_geom_torsion_atom_site_label_1
_geom_torsion_atom_site_label_2
_geom_torsion_atom_site_label_3
_geom_torsion_atom_site_label_4
_geom_torsion
N3 Ti1 N1 C2 168.84(12)
N2 Ti1 N1 C2 39.83(12)
Cl1 Ti1 N1 C2 -66.90(12)
N3 Ti1 N1 C6 -22.26(14)
N2 Ti1 N1 C6 -151.27(12)
Cl1 Ti1 N1 C6 102.00(12)
N3 Ti1 N2 C4 -166.34(11)
N1 Ti1 N2 C4 -47.29(12)
Cl1 Ti1 N2 C4 62.04(11)
N3 Ti1 N2 C18D 27.5(7)
N1 Ti1 N2 C18D 146.6(7)
Cl1 Ti1 N2 C18D -104.1(7)
N3 Ti1 N2 C18 21.4(8)
N1 Ti1 N2 C18 140.4(8)
Cl1 Ti1 N2 C18 -110.2(8)
N2 Ti1 N3 C37 -10.15(17)
N1 Ti1 N3 C37 -118.67(14)
Cl1 Ti1 N3 C37 119.00(14)
N2 Ti1 N3 C30 -173.23(11)
N1 Ti1 N3 C30 78.26(13)
Cl1 Ti1 N3 C30 -44.08(13)
C6 N1 C2 C3 175.68(15)
Ti1 N1 C2 C3 -15.3(2)
C6 N1 C2 C1 -4.2(2)
Ti1 N1 C2 C1 164.85(12)
N1 C2 C3 C4 -17.3(3)
C1 C2 C3 C4 162.59(17)
C18D N2 C4 C3 -159.1(6)
C18 N2 C4 C3 -155.3(8)
Ti1 N2 C4 C3 32.4(2)
C18D N2 C4 C5 21.7(6)
C18 N2 C4 C5 25.6(8)
Ti1 N2 C4 C5 -146.74(13)
C2 C3 C4 N2 7.2(3)
C2 C3 C4 C5 -173.66(17)
C2 N1 C6 C11 83.0(2)
Ti1 N1 C6 C11 -85.67(17)
C2 N1 C6 C7 -100.04(18)
Ti1 N1 C6 C7 91.26(16)
C11 C6 C7 C8 -0.8(3)
N1 C6 C7 C8 -177.67(16)
C11 C6 C7 C12 -179.36(17)
N1 C6 C7 C12 3.8(2)
C6 C7 C8 C9 0.7(3)
C12 C7 C8 C9 179.28(19)
C7 C8 C9 C10 0.0(3)
C8 C9 C10 C11 -0.6(3)
C9 C10 C11 C6 0.5(3)
C9 C10 C11 C15 -179.87(18)
C7 C6 C11 C10 0.2(3)
N1 C6 C11 C10 177.07(15)
C7 C6 C11 C15 -179.41(16)
N1 C6 C11 C15 -2.6(2)
C8 C7 C12 C14 46.4(3)
C6 C7 C12 C14 -135.1(2)
C8 C7 C12 C13 -78.6(3)
C6 C7 C12 C13 99.9(2)
C10 C11 C15 C17 -67.9(2)
C6 C11 C15 C17 111.74(19)
C10 C11 C15 C16 55.3(2)
C6 C11 C15 C16 -125.08(19)
C4 N2 C18 C19 65.2(13)
C18D N2 C18 C19 88(7)
Ti1 N2 C18 C19 -123.1(11)
C4 N2 C18 C23 -108.6(14)
C18D N2 C18 C23 -85(7)
Ti1 N2 C18 C23 63.2(17)
C23 C18 C19 C20 2.0(12)
N2 C18 C19 C20 -171.7(17)
C23 C18 C19 C24 -172.9(18)
N2 C18 C19 C24 13(2)
C18 C19 C20 C21 -3.5(19)
C24 C19 C20 C21 172(2)
C19 C20 C21 C22 3(3)
C20 C21 C22 C23 0(4)
C21 C22 C23 C18 -1(3)
C21 C22 C23 C27 -176(2)
C19 C18 C23 C22 0(2)
N2 C18 C23 C22 174.0(16)
C19 C18 C23 C27 174.9(13)
N2 C18 C23 C27 -12(2)
C20 C19 C24 C25 76(3)
C18 C19 C24 C25 -109(3)
C20 C19 C24 C26 -50(3)
C18 C19 C24 C26 125(3)
C22 C23 C27 C29 -80.5(16)
C18 C23 C27 C29 105.1(15)
C22 C23 C27 C28 43.1(18)
C18 C23 C27 C28 -131.3(14)
C4 N2 C18D C23D -109.4(10)
C18 N2 C18D C23D 92(7)
Ti1 N2 C18D C23D 56.8(13)
C4 N2 C18D C19D 80.3(9)
C18 N2 C18D C19D -78(7)
Ti1 N2 C18D C19D -113.4(9)
C23D C18D C19D C20D 5.5(9)
N2 C18D C19D C20D 175.7(13)
C23D C18D C19D C24D -172.5(14)
N2 C18D C19D C24D -2.3(16)
C18D C19D C20D C21D -0.9(15)
C24D C19D C20D C21D 177.2(19)
C19D C20D C21D C22D -4(3)
C20D C21D C22D C23D 5(3)
C21D C22D C23D C18D -1(2)
C21D C22D C23D C27D 175.2(16)
C19D C18D C23D C22D -4.7(15)
N2 C18D C23D C22D -174.7(12)
C19D C18D C23D C27D 179.5(10)
N2 C18D C23D C27D 9.4(16)
C20D C19D C24D C25D 74(2)
C18D C19D C24D C25D -108(2)
C20D C19D C24D C26D -49(2)
C18D C19D C24D C26D 129(2)
C22D C23D C27D C29D -55.2(12)
C18D C23D C27D C29D 120.6(10)
C22D C23D C27D C28D 69.3(12)
C18D C23D C27D C28D -114.9(11)
C37 N3 C30 C31 97.5(2)
Ti1 N3 C30 C31 -97.72(17)
C37 N3 C30 C35 -84.6(2)
Ti1 N3 C30 C35 80.26(18)
C35 C30 C31 C32 1.0(3)
N3 C30 C31 C32 179.03(17)
C30 C31 C32 C33 -0.7(3)
C31 C32 C33 C34 0.1(3)
C31 C32 C33 C36 -179.3(2)
C32 C33 C34 C35 0.2(3)
C36 C33 C34 C35 179.6(2)
C33 C34 C35 C30 0.2(3)
C31 C30 C35 C34 -0.7(3)
N3 C30 C35 C34 -178.76(17)
C30 N3 C37 C42 -164.99(17)
Ti1 N3 C37 C42 32.2(2)
C30 N3 C37 C38 16.4(3)
Ti1 N3 C37 C38 -146.41(17)
C42 C37 C38 C39 -5.2(3)
N3 C37 C38 C39 173.4(2)
C37 C38 C39 C40 0.6(4)
C38 C39 C40 C41 3.1(4)
C38 C39 C40 C43 -177.4(2)
C39 C40 C41 C42 -2.1(3)
C43 C40 C41 C42 178.5(2)
C40 C41 C42 C37 -2.7(3)
C38 C37 C42 C41 6.3(3)
N3 C37 C42 C41 -172.41(18)
